data_2203587
loop_
_publ_author_name
'Ar\?ic\?i, Cengiz'
'\"Ulk\"u, Din\,cer'
'Sa\,cmac\?i, Mustafa'
'\"Ung\"oren, \,S. Hakan'
'Ak\,camur, Yunus'

_publ_section_title
;
 4-Acetyl-5-methyl-1-phenyl-1<i>H</i>-pyrazole-3-carboxylic acid
;
_journal_issue 5
_journal_name_full 'Acta Crystallographica Section E'
_journal_page_first o865
_journal_page_last o867
_journal_paper_doi 10.1107/S1600536804009377
_journal_volume 60
_journal_year 2004
_chemical_formula_iupac 'C13 H12 N2 O3'
_chemical_formula_moiety 'C13 H12 N2 O3'
_chemical_formula_sum 'C13 H12 N2 O3'
_chemical_formula_weight 244.25
_space_group_IT_number 14
_symmetry_cell_setting monoclinic
_symmetry_space_group_name_Hall '-P 2ybc'
_symmetry_space_group_name_H-M 'P 1 21/c 1'
_atom_sites_solution_hydrogens geom
_atom_sites_solution_primary direct
_atom_sites_solution_secondary difmap
_cell_angle_alpha 90.00
_cell_angle_beta 93.881(6)
_cell_angle_gamma 90.00
_cell_formula_units_Z 4
_cell_length_a 7.5389(12)
_cell_length_b 10.3932(13)
_cell_length_c 14.8992(13)
_cell_measurement_reflns_used 25
_cell_measurement_temperature 293(2)
_cell_measurement_theta_max 25.74
_cell_measurement_theta_min 2.39
_cell_volume 1164.7(3)
_computing_cell_refinement 'CAD-4 EXPRESS'
_computing_data_collection 'CAD-4 EXPRESS (Enraf-Nonius, 1993)'
_computing_data_reduction 'CAD-4 EXPRESS'
_computing_molecular_graphics 'ORTEPIII (Burnett & Johnson, 1996) and ORTEP-3 for Windows (Farrugia, 1997)'
_computing_publication_material SHELXL97
_computing_structure_refinement 'SHELXL97 (Sheldrick, 1997)'
_computing_structure_solution 'SHELXS97 (Sheldrick, 1997)'
_diffrn_measured_fraction_theta_full 0.950
_diffrn_measured_fraction_theta_max 0.950
_diffrn_measurement_device 'Enraf--Nonius CAD-4'
_diffrn_measurement_method \w/2\q
_diffrn_radiation_type MoK\a
_diffrn_radiation_wavelength 0.71073
_diffrn_reflns_av_R_equivalents 0.024
_diffrn_reflns_limit_h_max 9
_diffrn_reflns_limit_h_min 0
_diffrn_reflns_limit_k_max 0
_diffrn_reflns_limit_k_min -12
_diffrn_reflns_limit_l_max 17
_diffrn_reflns_limit_l_min -18
_diffrn_reflns_number 2277
_diffrn_reflns_theta_full 25.74
_diffrn_reflns_theta_max 25.74
_diffrn_standards_decay_% 0.7
_diffrn_standards_interval_time 120
_diffrn_standards_number 3
_exptl_absorpt_coefficient_mu 0.101
_exptl_absorpt_correction_T_max 0.985
_exptl_absorpt_correction_T_min 0.976
_exptl_absorpt_correction_type psi-scan
_exptl_absorpt_process_details 'empirical via \y scans (Fair, 1990)'
_exptl_crystal_colour colourless
_exptl_crystal_density_diffrn 1.393
_exptl_crystal_description prism
_exptl_crystal_F_000 512
_exptl_crystal_size_max 0.25
_exptl_crystal_size_mid 0.20
_exptl_crystal_size_min 0.15
_refine_diff_density_max 0.187
_refine_diff_density_min -0.173
_refine_ls_extinction_method none
_refine_ls_goodness_of_fit_ref 1.000
_refine_ls_hydrogen_treatment constr
_refine_ls_matrix_type full
_refine_ls_number_parameters 166
_refine_ls_number_reflns 2221
_refine_ls_number_restraints 0
_refine_ls_restrained_S_all 1.000
_refine_ls_R_factor_all 0.0925
_refine_ls_R_factor_gt 0.0402
_refine_ls_shift/su_max 0.000
_refine_ls_shift/su_mean 0.000
_refine_ls_structure_factor_coef Fsqd
_refine_ls_weighting_details 'calc w = 1/[\s^2^(Fo^2^)+(0.0505P)^2^+0.1554P] where P = (Fo^2^+2Fc^2^)/3'
_refine_ls_weighting_scheme calc
_refine_ls_wR_factor_gt 0.0928
_refine_ls_wR_factor_ref 0.1086
_reflns_number_gt 1356
_reflns_number_total 2221
_reflns_threshold_expression I>2\s(I)
_cod_data_source_file dn6131.cif
_cod_data_source_block I
_cod_original_sg_symbol_H-M 'P 21/c'
_cod_database_code 2203587

loop_
_symmetry_equiv_pos_as_xyz
'x, y, z'
'-x, y+1/2, -z+1/2'
'-x, -y, -z'
'x, -y-1/2, z-1/2'

loop_
_atom_site_label
_atom_site_fract_x
_atom_site_fract_y
_atom_site_fract_z
_atom_site_U_iso_or_equiv
_atom_site_adp_type
_atom_site_calc_flag
_atom_site_refinement_flags
_atom_site_occupancy
_atom_site_type_symbol
N1 0.27095(19) -0.09949(14) 0.62091(9) 0.0350(4) Uani d . 1 N
N2 0.3113(2) 0.00719(14) 0.57382(10) 0.0371(4) Uani d . 1 N
O1 0.0607(2) -0.13629(16) 0.33089(9) 0.0610(4) Uani d . 1 O
O2 0.2138(2) 0.07934(16) 0.34214(9) 0.0678(5) Uani d . 1 O
H2 0.1685 0.0079 0.3356 0.102 Uiso calc R 1 H
O3 0.3403(2) 0.19399(15) 0.45157(10) 0.0618(5) Uani d . 1 O
C1 0.1775(2) -0.18762(18) 0.57015(12) 0.0361(4) Uani d . 1 C
C2 0.1576(2) -0.13589(18) 0.48353(11) 0.0363(5) Uani d . 1 C
C3 0.2441(2) -0.01361(18) 0.49094(11) 0.0362(5) Uani d . 1 C
C4 0.3312(2) -0.10389(18) 0.71483(11) 0.0349(4) Uani d . 1 C
C5 0.3019(3) 0.00156(19) 0.76779(12) 0.0429(5) Uani d . 1 C
H5 0.2421 0.0731 0.7435 0.051 Uiso calc R 1 H
C6 0.3625(3) -0.0001(2) 0.85737(13) 0.0493(5) Uani d . 1 C
H6 0.3449 0.0709 0.8937 0.059 Uiso calc R 1 H
C7 0.4492(3) -0.1074(2) 0.89268(13) 0.0496(6) Uani d . 1 C
H7 0.4886 -0.1090 0.9532 0.059 Uiso calc R 1 H
C8 0.4776(3) -0.2117(2) 0.83936(13) 0.0490(6) Uani d . 1 C
H8 0.5353 -0.2840 0.8639 0.059 Uiso calc R 1 H
C9 0.4209(3) -0.20984(19) 0.74931(13) 0.0437(5) Uani d . 1 C
H9 0.4431 -0.2794 0.7125 0.052 Uiso calc R 1 H
C10 0.1131(3) -0.3089(2) 0.61055(14) 0.0546(6) Uani d . 1 C
H10A 0.1866 -0.3794 0.5942 0.082 Uiso calc R 1 H
H10B -0.0076 -0.3246 0.5885 0.082 Uiso calc R 1 H
H10C 0.1188 -0.3006 0.6749 0.082 Uiso calc R 1 H
C11 0.0646(3) -0.1932(2) 0.40389(13) 0.0442(5) Uani d . 1 C
C12 -0.0300(3) -0.3183(2) 0.40682(15) 0.0627(7) Uani d . 1 C
H12A -0.1296 -0.3099 0.4433 0.094 Uiso calc R 1 H
H12B 0.0497 -0.3827 0.4321 0.094 Uiso calc R 1 H
H12C -0.0713 -0.3430 0.3469 0.094 Uiso calc R 1 H
C13 0.2708(3) 0.0949(2) 0.42630(13) 0.0454(5) Uani d . 1 C

loop_
_atom_site_aniso_label
_atom_site_aniso_U_11
_atom_site_aniso_U_22
_atom_site_aniso_U_33
_atom_site_aniso_U_12
_atom_site_aniso_U_13
_atom_site_aniso_U_23
N1 0.0387(9) 0.0356(9) 0.0303(8) -0.0017(8) -0.0014(7) 0.0017(7)
N2 0.0398(9) 0.0363(9) 0.0352(9) 0.0003(8) 0.0017(7) 0.0032(7)
O1 0.0633(10) 0.0824(11) 0.0357(8) 0.0026(9) -0.0081(7) -0.0049(8)
O2 0.0873(13) 0.0781(12) 0.0369(9) -0.0072(10) -0.0029(8) 0.0142(8)
O3 0.0838(12) 0.0485(9) 0.0532(9) -0.0077(9) 0.0043(8) 0.0103(8)
C1 0.0345(11) 0.0368(10) 0.0370(10) -0.0003(9) 0.0020(8) -0.0024(9)
C2 0.0345(10) 0.0409(11) 0.0334(10) 0.0043(9) 0.0028(8) -0.0073(9)
C3 0.0352(11) 0.0433(11) 0.0304(10) 0.0079(9) 0.0041(8) -0.0001(8)
C4 0.0346(11) 0.0386(11) 0.0309(10) -0.0036(9) -0.0010(8) 0.0028(8)
C5 0.0467(12) 0.0404(11) 0.0406(11) 0.0044(10) -0.0040(9) 0.0004(9)
C6 0.0568(14) 0.0527(13) 0.0377(11) 0.0016(12) -0.0020(10) -0.0073(10)
C7 0.0517(13) 0.0604(14) 0.0350(11) -0.0009(12) -0.0091(9) 0.0031(10)
C8 0.0491(13) 0.0483(13) 0.0481(12) 0.0069(11) -0.0070(10) 0.0095(10)
C9 0.0455(12) 0.0410(11) 0.0439(12) 0.0033(10) -0.0015(9) -0.0012(9)
C10 0.0619(14) 0.0496(13) 0.0509(13) -0.0141(12) -0.0061(11) 0.0036(10)
C11 0.0335(11) 0.0592(13) 0.0394(12) 0.0111(10) 0.0000(9) -0.0114(10)
C12 0.0589(15) 0.0689(16) 0.0590(14) -0.0117(13) -0.0059(11) -0.0216(12)
C13 0.0456(13) 0.0530(13) 0.0381(12) 0.0077(11) 0.0061(9) 0.0052(10)

loop_
_atom_type_symbol
_atom_type_description
_atom_type_scat_dispersion_real
_atom_type_scat_dispersion_imag
_atom_type_scat_source
C C 0.0033 0.0016 'International Tables Vol C Tables 4.2.6.8 and 6.1.1.4'
H H 0.0000 0.0000 'International Tables Vol C Tables 4.2.6.8 and 6.1.1.4'
N N 0.0061 0.0033 'International Tables Vol C Tables 4.2.6.8 and 6.1.1.4'
O O 0.0106 0.0060 'International Tables Vol C Tables 4.2.6.8 and 6.1.1.4'

loop_
_geom_angle_atom_site_label_1
_geom_angle_atom_site_label_2
_geom_angle_atom_site_label_3
_geom_angle
_geom_angle_publ_flag
C1 N1 N2 112.95(14) y
C1 N1 C4 129.64(15) y
N2 N1 C4 117.41(14) y
C3 N2 N1 105.32(15) y
C13 O2 H2 109.5 ?
N1 C1 C2 105.96(16) ?
N1 C1 C10 121.14(16) ?
C2 C1 C10 132.85(17) ?
C1 C2 C3 104.52(15) ?
C1 C2 C11 127.47(18) ?
C3 C2 C11 127.99(17) ?
N2 C3 C2 111.23(16) ?
N2 C3 C13 114.59(17) ?
C2 C3 C13 134.17(17) ?
C9 C4 C5 121.18(17) ?
C9 C4 N1 120.20(16) ?
C5 C4 N1 118.59(16) ?
C4 C5 C6 119.23(18) ?
C4 C5 H5 120.4 ?
C6 C5 H5 120.4 ?
C7 C6 C5 119.74(19) ?
C7 C6 H6 120.1 ?
C5 C6 H6 120.1 ?
C8 C7 C6 120.51(18) ?
C8 C7 H7 119.7 ?
C6 C7 H7 119.7 ?
C7 C8 C9 120.16(19) ?
C7 C8 H8 119.9 ?
C9 C8 H8 119.9 ?
C4 C9 C8 119.14(19) ?
C4 C9 H9 120.4 ?
C8 C9 H9 120.4 ?
C1 C10 H10A 109.5 ?
C1 C10 H10B 109.5 ?
H10A C10 H10B 109.5 ?
C1 C10 H10C 109.5 ?
H10A C10 H10C 109.5 ?
H10B C10 H10C 109.5 ?
O1 C11 C2 120.00(19) ?
O1 C11 C12 117.51(18) ?
C2 C11 C12 122.49(19) ?
C11 C12 H12A 109.5 ?
C11 C12 H12B 109.5 ?
H12A C12 H12B 109.5 ?
C11 C12 H12C 109.5 ?
H12A C12 H12C 109.5 ?
H12B C12 H12C 109.5 ?
O3 C13 O2 120.88(19) ?
O3 C13 C3 121.00(18) ?
O2 C13 C3 118.11(19) ?

loop_
_geom_bond_atom_site_label_1
_geom_bond_atom_site_label_2
_geom_bond_distance
_geom_bond_publ_flag
N1 C1 1.355(2) y
N1 N2 1.358(2) y
N1 C4 1.442(2) y
N2 C3 1.320(2) y
O1 C11 1.237(2) y
O2 C13 1.308(2) y
O2 H2 0.8200 ?
O3 C13 1.204(2) y
C1 C2 1.397(2) ?
C1 C10 1.492(3) ?
C2 C3 1.429(3) ?
C2 C11 1.463(3) ?
C3 C13 1.505(3) ?
C4 C9 1.374(3) ?
C4 C5 1.377(3) ?
C5 C6 1.381(3) ?
C5 H5 0.9300 ?
C6 C7 1.379(3) ?
C6 H6 0.9300 ?
C7 C8 1.369(3) ?
C7 H7 0.9300 ?
C8 C9 1.381(3) ?
C8 H8 0.9300 ?
C9 H9 0.9300 ?
C10 H10A 0.9600 ?
C10 H10B 0.9600 ?
C10 H10C 0.9600 ?
C11 C12 1.485(3) ?
C12 H12A 0.9600 ?
C12 H12B 0.9600 ?
C12 H12C 0.9600 ?

loop_
_geom_hbond_atom_site_label_D
_geom_hbond_atom_site_label_H
_geom_hbond_atom_site_label_A
_geom_hbond_site_symmetry_A
_geom_hbond_distance_DH
_geom_hbond_distance_HA
_geom_hbond_distance_DA
_geom_hbond_angle_DHA
O2 H2 O1 . 0.82 1.70 2.521(2) 174
C5 H5 O1 3_556 0.93 2.56 3.325(2) 140
C6 H6 O3 4_566 0.93 2.59 3.486(3) 161
C10 H10C O1 4_556 0.96 2.48 3.381(2) 156

loop_
_cod_related_entry_id
_cod_related_entry_database
_cod_related_entry_code
1 ChemSpider 4415551
